data_4115135
loop_
_publ_author_name
'Myunghyun Paik Suh'
'Jung Woo Ko'
'Hye Jin Choi'

_publ_section_title
;
 A Metal-Organic Bilayer Open Framework with a Dynamic Component:
 Single-Crystal-to-Single-Crystal Transformations
;
_journal_name_full 'Journal of the American Chemical Society'
_journal_page_first 10976
_journal_page_last 10977
_journal_paper_doi 10.1021/ja017560y
_journal_volume 124
_journal_year 2002
_chemical_formula_sum 'C107 H141 N25 Ni3 O15'
_chemical_formula_weight 2193.58
_chemical_name_systematic
; 
 ? 
;
_space_group_IT_number 2
_symmetry_cell_setting triclinic
_symmetry_space_group_name_Hall '-P 1'
_symmetry_space_group_name_H-M 'P -1'
_atom_sites_solution_hydrogens geom
_atom_sites_solution_primary direct
_atom_sites_solution_secondary difmap
_audit_creation_method SHELXL-97
_cell_angle_alpha 72.5320(10)
_cell_angle_beta 67.9390(10)
_cell_angle_gamma 75.042(2)
_cell_formula_units_Z 2
_cell_length_a 16.467
_cell_length_b 20.1340(10)
_cell_length_c 20.7200(10)
_cell_measurement_temperature 293(2)
_cell_volume 5990.4(4)
_computing_structure_refinement 'SHELXL-97 (Sheldrick, 1997)'
_computing_structure_solution 'SHELXS-97 (Sheldrick, 1990)'
_diffrn_ambient_temperature 293(2)
_diffrn_measured_fraction_theta_full 0.864
_diffrn_measured_fraction_theta_max 0.864
_diffrn_radiation_monochromator graphite
_diffrn_radiation_source 'fine-focus sealed tube'
_diffrn_radiation_type MoK\a
_diffrn_radiation_wavelength 0.71073
_diffrn_reflns_av_R_equivalents 0.0774
_diffrn_reflns_av_sigmaI/netI 0.2673
_diffrn_reflns_limit_h_max 20
_diffrn_reflns_limit_h_min -20
_diffrn_reflns_limit_k_max 24
_diffrn_reflns_limit_k_min -24
_diffrn_reflns_limit_l_max 24
_diffrn_reflns_limit_l_min -23
_diffrn_reflns_number 27387
_diffrn_reflns_theta_full 25.71
_diffrn_reflns_theta_max 25.71
_diffrn_reflns_theta_min 1.07
_exptl_absorpt_coefficient_mu 0.534
_exptl_crystal_density_diffrn 1.216
_exptl_crystal_F_000 2324
_refine_diff_density_max 0.996
_refine_diff_density_min -0.566
_refine_diff_density_rms 0.151
_refine_ls_extinction_method none
_refine_ls_goodness_of_fit_ref 1.108
_refine_ls_hydrogen_treatment mixed
_refine_ls_matrix_type full
_refine_ls_number_parameters 1053
_refine_ls_number_reflns 19716
_refine_ls_number_restraints 567
_refine_ls_restrained_S_all 1.111
_refine_ls_R_factor_all 0.2819
_refine_ls_R_factor_gt 0.1279
_refine_ls_shift/su_max 2.996
_refine_ls_shift/su_mean 0.090
_refine_ls_structure_factor_coef Fsqd
_refine_ls_weighting_details 'calc w=1/[\s^2^(Fo^2^)+(0.2000P)^2^+0.0000P] where P=(Fo^2^+2Fc^2^)/3'
_refine_ls_weighting_scheme calc
_refine_ls_wR_factor_gt 0.3551
_refine_ls_wR_factor_ref 0.4201
_reflns_number_gt 6866
_reflns_number_total 19716
_reflns_threshold_expression >2sigma(I)
_cod_data_source_file ja017560y_s2_5.cif
_cod_data_source_block '[Ni2(C26H52N10)]3[BTC]4.20C5H5N.6H2O'
_cod_database_code 4115135

loop_
_symmetry_equiv_pos_as_xyz
'x, y, z'
'-x, -y, -z'

loop_
_atom_site_label
_atom_site_type_symbol
_atom_site_fract_x
_atom_site_fract_y
_atom_site_fract_z
_atom_site_U_iso_or_equiv
_atom_site_adp_type
_atom_site_occupancy
_atom_site_symmetry_multiplicity
_atom_site_calc_flag
_atom_site_refinement_flags
NiA Ni 0.23721(7) 0.92262(7) 0.32528(9) 0.0654(6) Uani 1 1 d .
N1A N 0.1958(7) 0.8913(5) 0.1934(6) 0.070(3) Uani 1 1 d .
N2A N 0.2918(6) 0.9534(5) 0.2151(6) 0.084(3) Uani 1 1 d .
H2A H 0.3410 0.9211 0.2010 0.101 Uiso 1 1 calc R
N3A N 0.3012(8) 0.9960(5) 0.3262(8) 0.099(4) Uani 1 1 d .
H3A H 0.2589 1.0351 0.3318 0.119 Uiso 1 1 calc R
N4A N 0.1811(6) 0.8929(6) 0.4341(5) 0.082(3) Uani 1 1 d .
H4A H 0.1324 0.9259 0.4472 0.098 Uiso 1 1 calc R
N5A N 0.1706(5) 0.8500(4) 0.3230(5) 0.056(2) Uani 1 1 d .
H5A H 0.2109 0.8098 0.3180 0.067 Uiso 1 1 calc R
C1A C 0.3613(10) 0.8640(8) 0.0300(11) 0.108(5) Uani 1 1 d .
H1A H 0.4092 0.8604 0.0450 0.129 Uiso 1 1 calc R
C2A C 0.2147(10) 0.8577(8) 0.0559(9) 0.100(4) Uani 1 1 d .
H2A1 H 0.1584 0.8501 0.0872 0.120 Uiso 1 1 calc R
C3A C 0.2775(9) 0.8518(6) 0.0838(9) 0.079(4) Uani 1 1 d .
C4A C 0.2586(8) 0.8363(7) 0.1609(8) 0.085(4) Uani 1 1 d .
H4A1 H 0.2353 0.7923 0.1824 0.102 Uiso 1 1 calc R
H4A2 H 0.3136 0.8300 0.1707 0.102 Uiso 1 1 calc R
C5A C 0.2282(9) 0.9543(8) 0.1758(8) 0.104(5) Uani 1 1 d .
H5A1 H 0.1782 0.9919 0.1862 0.125 Uiso 1 1 calc R
H5A2 H 0.2591 0.9655 0.1247 0.125 Uiso 1 1 calc R
C6A C 0.3208(8) 1.0186(7) 0.2015(8) 0.103(5) Uani 1 1 d .
H6A1 H 0.2702 1.0565 0.2052 0.123 Uiso 1 1 calc R
H6A2 H 0.3621 1.0286 0.1532 0.123 Uiso 1 1 calc R
C7A C 0.3639(9) 1.0155(7) 0.2523(13) 0.134(8) Uani 1 1 d .
H7A1 H 0.3799 1.0610 0.2447 0.161 Uiso 1 1 calc R
H7A2 H 0.4177 0.9806 0.2458 0.161 Uiso 1 1 calc R
C8A C 0.3314(14) 0.9744(8) 0.3947(15) 0.155(9) Uani 1 1 d .
H8A1 H 0.3813 0.9360 0.3886 0.186 Uiso 1 1 calc R
H8A2 H 0.3528 1.0142 0.3965 0.186 Uiso 1 1 calc R
C9A C 0.2633(15) 0.9521(14) 0.4651(11) 0.162(11) Uani 1 1 d .
H9A1 H 0.2874 0.9466 0.5029 0.195 Uiso 1 1 calc R
H9A2 H 0.2118 0.9891 0.4708 0.195 Uiso 1 1 calc R
C10A C 0.2368(10) 0.8900(9) 0.4727(10) 0.121(6) Uani 1 1 d .
H10A H 0.2062 0.8727 0.5230 0.145 Uiso 1 1 calc R
H10B H 0.2895 0.8556 0.4586 0.145 Uiso 1 1 calc R
C11A C 0.1488(7) 0.8258(7) 0.4475(7) 0.084(4) Uani 1 1 d .
H11A H 0.1066 0.8160 0.4953 0.101 Uiso 1 1 calc R
H11B H 0.1982 0.7870 0.4435 0.101 Uiso 1 1 calc R
C12A C 0.1047(7) 0.8337(6) 0.3925(7) 0.070(3) Uani 1 1 d .
H12A H 0.0847 0.7901 0.3989 0.084 Uiso 1 1 calc R
H12B H 0.0538 0.8713 0.3974 0.084 Uiso 1 1 calc R
C13A C 0.1369(8) 0.8707(6) 0.2609(8) 0.071(3) Uani 1 1 d .
H13A H 0.1135 0.8311 0.2611 0.085 Uiso 1 1 calc R
H13B H 0.0875 0.9092 0.2689 0.085 Uiso 1 1 calc R
NiB Ni 0.73814(7) 0.42479(6) 0.33010(8) 0.0622(6) Uani 1 1 d .
N1B N 0.8751(7) 0.5122(6) 0.1896(8) 0.096(4) Uani 1 1 d .
N2B N 0.8523(5) 0.4587(5) 0.3147(7) 0.075(3) Uani 1 1 d .
H2B H 0.8979 0.4224 0.3049 0.090 Uiso 1 1 calc R
N3B N 0.7185(6) 0.4062(5) 0.4380(6) 0.083(3) Uani 1 1 d .
H3B H 0.6792 0.4437 0.4534 0.100 Uiso 1 1 calc R
N4B N 0.6206(5) 0.3932(5) 0.3477(7) 0.073(3) Uani 1 1 d .
H4B H 0.5759 0.4298 0.3582 0.088 Uiso 1 1 calc R
N5B N 0.7564(6) 0.4468(5) 0.2226(5) 0.080(3) Uani 1 1 d .
H5B H 0.7933 0.4096 0.2049 0.096 Uiso 1 1 calc R
C1B C 0.989(2) 0.559(2) 0.0461(16) 0.262(19) Uani 1 1 d .
H1B H 0.9849 0.5895 0.0736 0.315 Uiso 1 1 calc R
C2B C 0.996(2) 0.4336(13) 0.020(3) 0.26(2) Uani 1 1 d .
H2B1 H 0.9958 0.3862 0.0431 0.316 Uiso 1 1 calc R
C3B C 0.9813(10) 0.4719(16) 0.0658(12) 0.174(12) Uani 1 1 d .
C4B C 0.9570(9) 0.4661(8) 0.1447(14) 0.166(10) Uani 1 1 d .
H4B1 H 1.0089 0.4733 0.1517 0.199 Uiso 1 1 calc R
H4B2 H 0.9502 0.4173 0.1677 0.199 Uiso 1 1 calc R
C5B C 0.8717(8) 0.5193(8) 0.2539(12) 0.099(5) Uani 1 1 d .
H5B1 H 0.8269 0.5597 0.2658 0.119 Uiso 1 1 calc R
H5B2 H 0.9284 0.5302 0.2483 0.119 Uiso 1 1 calc R
C6B C 0.8438(9) 0.4697(8) 0.3864(11) 0.107(6) Uani 1 1 d .
H6B1 H 0.9018 0.4704 0.3877 0.129 Uiso 1 1 calc R
H6B2 H 0.8063 0.5144 0.3938 0.129 Uiso 1 1 calc R
C7B C 0.8036(10) 0.4099(9) 0.4439(9) 0.106(5) Uani 1 1 d .
H7B1 H 0.8439 0.3658 0.4389 0.128 Uiso 1 1 calc R
H7B2 H 0.7938 0.4175 0.4905 0.128 Uiso 1 1 calc R
C8B C 0.6796(9) 0.3422(7) 0.4838(8) 0.106(5) Uani 1 1 d .
H8B1 H 0.6712 0.3395 0.5333 0.127 Uiso 1 1 calc R
H8B2 H 0.7207 0.3005 0.4705 0.127 Uiso 1 1 calc R
C9B C 0.5920(8) 0.3428(8) 0.4764(9) 0.105(5) Uani 1 1 d .
H9B1 H 0.5542 0.3875 0.4836 0.126 Uiso 1 1 calc R
H9B2 H 0.5636 0.3057 0.5140 0.126 Uiso 1 1 calc R
C10B C 0.5986(7) 0.3323(6) 0.4028(10) 0.088(5) Uani 1 1 d .
H10C H 0.6435 0.2919 0.3913 0.106 Uiso 1 1 calc R
H10D H 0.5422 0.3229 0.4059 0.106 Uiso 1 1 calc R
C11B C 0.6292(8) 0.3844(8) 0.2762(10) 0.109(5) Uani 1 1 d .
H11C H 0.5718 0.3812 0.2753 0.131 Uiso 1 1 calc R
H11D H 0.6699 0.3415 0.2663 0.131 Uiso 1 1 calc R
C12B C 0.6649(9) 0.4495(9) 0.2195(9) 0.119(5) Uani 1 1 d .
H12C H 0.6689 0.4471 0.1723 0.142 Uiso 1 1 calc R
H12D H 0.6261 0.4928 0.2305 0.142 Uiso 1 1 calc R
C13B C 0.7922(8) 0.5111(7) 0.1783(7) 0.098(5) Uani 1 1 d .
H13C H 0.7489 0.5522 0.1906 0.117 Uiso 1 1 calc R
H13D H 0.8039 0.5131 0.1283 0.117 Uiso 1 1 calc R
NiC Ni 0.74806(7) -0.06843(6) 0.30076(8) 0.0528(5) Uani 1 1 d .
N1C N 0.6522(7) 0.0204(5) 0.1779(6) 0.065(3) Uani 1 1 d .
N2C N 0.6339(4) 0.0051(4) 0.3030(5) 0.051(2) Uani 1 1 d .
H2C H 0.6483 0.0481 0.2959 0.061 Uiso 1 1 calc R
N3C N 0.6988(5) -0.0906(5) 0.4103(5) 0.068(3) Uani 1 1 d .
H3C H 0.6733 -0.1299 0.4236 0.081 Uiso 1 1 calc R
N4C N 0.8604(5) -0.1427(4) 0.2964(5) 0.061(3) Uani 1 1 d .
H4C H 0.8452 -0.1850 0.3021 0.073 Uiso 1 1 calc R
N5C N 0.7967(5) -0.0469(4) 0.1894(5) 0.066(3) Uani 1 1 d .
H5C H 0.8208 -0.0067 0.1737 0.079 Uiso 1 1 calc R
C1C C 0.6247(10) 0.1196(9) 0.0416(9) 0.112(5) Uani 1 1 d .
H1C H 0.5689 0.1112 0.0732 0.135 Uiso 1 1 calc R
C2C C 0.7725(10) 0.1259(8) 0.0156(9) 0.103(5) Uani 1 1 d .
H2C1 H 0.8203 0.1214 0.0311 0.124 Uiso 1 1 calc R
C3C C 0.6886(10) 0.1155(6) 0.0669(8) 0.071(3) Uani 1 1 d .
C4C C 0.6761(8) 0.0951(6) 0.1441(7) 0.081(4) Uani 1 1 d .
H4C1 H 0.6291 0.1287 0.1678 0.098 Uiso 1 1 calc R
H4C2 H 0.7304 0.0967 0.1515 0.098 Uiso 1 1 calc R
C5C C 0.5953(7) 0.0103(5) 0.2478(7) 0.064(3) Uani 1 1 d .
H5C1 H 0.5715 -0.0326 0.2588 0.077 Uiso 1 1 calc R
H5C2 H 0.5458 0.0491 0.2508 0.077 Uiso 1 1 calc R
C6C C 0.5716(6) -0.0120(6) 0.3787(6) 0.066(3) Uani 1 1 d .
H6C1 H 0.5430 -0.0510 0.3850 0.080 Uiso 1 1 calc R
H6C2 H 0.5260 0.0285 0.3884 0.080 Uiso 1 1 calc R
C7C C 0.6242(6) -0.0317(6) 0.4302(6) 0.070(3) Uani 1 1 d .
H7C1 H 0.6478 0.0088 0.4276 0.084 Uiso 1 1 calc R
H7C2 H 0.5859 -0.0466 0.4788 0.084 Uiso 1 1 calc R
C8C C 0.7651(8) -0.1080(7) 0.4468(7) 0.082(4) Uani 1 1 d .
H8C1 H 0.7359 -0.1218 0.4980 0.098 Uiso 1 1 calc R
H8C2 H 0.7902 -0.0662 0.4376 0.098 Uiso 1 1 calc R
C9C C 0.8388(9) -0.1663(7) 0.4236(9) 0.093(4) Uani 1 1 d .
H9C1 H 0.8730 -0.1807 0.4562 0.112 Uiso 1 1 calc R
H9C2 H 0.8122 -0.2063 0.4292 0.112 Uiso 1 1 calc R
C10C C 0.9009(7) -0.1513(6) 0.3501(8) 0.074(4) Uani 1 1 d .
H10E H 0.9235 -0.1085 0.3421 0.089 Uiso 1 1 calc R
H10F H 0.9509 -0.1897 0.3449 0.089 Uiso 1 1 calc R
C11C C 0.9227(7) -0.1242(7) 0.2212(8) 0.087(4) Uani 1 1 d .
H11E H 0.9699 -0.1637 0.2111 0.104 Uiso 1 1 calc R
H11F H 0.9493 -0.0840 0.2152 0.104 Uiso 1 1 calc R
C12C C 0.8698(6) -0.1065(7) 0.1712(6) 0.082(4) Uani 1 1 d .
H12E H 0.9078 -0.0933 0.1222 0.099 Uiso 1 1 calc R
H12F H 0.8454 -0.1473 0.1759 0.099 Uiso 1 1 calc R
C13C C 0.7272(8) -0.0353(6) 0.1577(7) 0.079(4) Uani 1 1 d .
H13E H 0.7046 -0.0792 0.1710 0.094 Uiso 1 1 calc R
H13F H 0.7537 -0.0241 0.1061 0.094 Uiso 1 1 calc R
O1 O 0.6722(4) -0.1436(4) 0.3052(4) 0.066(2) Uani 1 1 d .
O2 O 0.7581(5) -0.2483(4) 0.3266(6) 0.109(3) Uani 1 1 d .
O3 O 0.3556(4) 0.8487(4) 0.3279(4) 0.071(2) Uani 1 1 d .
O4 O 0.3327(5) 0.7520(4) 0.3140(6) 0.109(3) Uani 1 1 d .
O5 O 0.6731(4) 0.5316(4) 0.3349(4) 0.080(2) Uani 1 1 d .
O6 O 0.5311(5) 0.5290(4) 0.3625(7) 0.154(5) Uani 1 1 d .
O7 O 0.1173(4) 0.9995(4) 0.3211(4) 0.074(2) Uani 1 1 d .
O8 O 0.1414(6) 1.0931(5) 0.3396(8) 0.179(6) Uani 1 1 d .
O9 O 0.8026(4) 0.3193(3) 0.3218(4) 0.073(2) Uani 1 1 d .
O10 O 0.9410(5) 0.3160(4) 0.3178(6) 0.125(4) Uani 1 1 d .
O11 O 0.8203(4) 0.0046(4) 0.3023(4) 0.0587(19) Uani 1 1 d .
O12 O 0.7348(4) 0.1103(4) 0.2831(5) 0.085(3) Uani 1 1 d .
C1 C 0.6897(7) -0.2119(7) 0.3153(7) 0.073(4) Uani 1 1 d .
C2 C 0.3795(6) 0.7868(6) 0.3212(6) 0.065(3) Uani 1 1 d .
C3 C 0.5923(7) 0.5616(7) 0.3448(8) 0.087(4) Uani 1 1 d .
C4 C 0.6189(5) 0.7493(5) 0.3210(5) 0.046(3) Uani 1 1 d .
C5 C 0.5313(5) 0.7876(5) 0.3210(5) 0.053(3) Uani 1 1 d .
H5 H 0.5169 0.8360 0.3178 0.063 Uiso 1 1 calc R
C6 C 0.4694(5) 0.7485(6) 0.3258(6) 0.054(3) Uani 1 1 d .
C7 C 0.4906(6) 0.6766(6) 0.3328(6) 0.062(3) Uani 1 1 d .
H7 H 0.4483 0.6518 0.3357 0.074 Uiso 1 1 calc R
C8 C 0.5726(6) 0.6407(5) 0.3354(6) 0.060(3) Uani 1 1 d .
C9 C 0.6360(6) 0.6786(5) 0.3276(6) 0.061(3) Uani 1 1 d .
H9 H 0.6926 0.6545 0.3269 0.073 Uiso 1 1 calc R
C10 C 0.0944(7) 1.0588(7) 0.3290(7) 0.082(4) Uani 1 1 d .
C11 C 0.8788(7) 0.2875(5) 0.3211(6) 0.067(3) Uani 1 1 d .
C12 C 0.8008(6) 0.0697(6) 0.2976(5) 0.052(3) Uani 1 1 d .
C13 C 1.0018(6) 0.1001(5) 0.3246(6) 0.059(3) Uani 1 1 d .
C14 C 0.9828(6) 0.1711(5) 0.3254(6) 0.061(3) Uani 1 1 d .
H14 H 1.0236 0.1928 0.3293 0.073 Uiso 1 1 calc R
C15 C 0.8999(6) 0.2096(5) 0.3201(6) 0.060(3) Uani 1 1 d .
C16 C 0.8416(5) 0.1759(5) 0.3111(5) 0.044(3) Uani 1 1 d .
H16 H 0.7875 0.2014 0.3065 0.053 Uiso 1 1 calc R
C17 C 0.8637(5) 0.1042(5) 0.3090(5) 0.048(3) Uani 1 1 d .
C18 C 0.9437(5) 0.0678(5) 0.3164(6) 0.058(3) Uani 1 1 d .
H18 H 0.9588 0.0201 0.3159 0.069 Uiso 1 1 calc R
N1 N 0.9504(7) 0.0574(7) 0.0945(7) 0.119(4) Uiso 1 1 d D
C19 C 1.0345(9) 0.0322(8) 0.0657(9) 0.132(5) Uiso 1 1 d D
H19 H 1.0432 -0.0072 0.0478 0.159 Uiso 1 1 calc R
C20 C 1.1079(9) 0.0516(8) 0.0575(8) 0.124(5) Uiso 1 1 d D
H20 H 1.1637 0.0317 0.0314 0.149 Uiso 1 1 calc R
C21 C 1.0941(10) 0.1058(9) 0.0924(9) 0.142(6) Uiso 1 1 d D
H21 H 1.1421 0.1203 0.0945 0.170 Uiso 1 1 calc R
C22 C 1.0098(9) 0.1366(8) 0.1228(8) 0.123(5) Uiso 1 1 d D
H22 H 0.9990 0.1747 0.1431 0.147 Uiso 1 1 calc R
C23 C 0.9432(8) 0.1110(7) 0.1227(7) 0.106(4) Uiso 1 1 d D
H23 H 0.8860 0.1325 0.1445 0.127 Uiso 1 1 calc R
N2 N 0.4216(11) 0.2134(9) 0.4972(10) 0.201(7) Uiso 1 1 d D
C24 C 0.4131(12) 0.2248(8) 0.4331(12) 0.192(8) Uiso 1 1 d D
H24 H 0.3564 0.2476 0.4329 0.231 Uiso 1 1 calc R
C25 C 0.4630(14) 0.2127(10) 0.3703(11) 0.214(10) Uiso 1 1 d D
H25 H 0.4455 0.2253 0.3298 0.257 Uiso 1 1 calc R
C26 C 0.5480(11) 0.1772(9) 0.3739(9) 0.151(6) Uiso 1 1 d D
H26 H 0.5908 0.1645 0.3331 0.182 Uiso 1 1 calc R
C27 C 0.5685(11) 0.1618(10) 0.4319(10) 0.156(7) Uiso 1 1 d D
H27 H 0.6259 0.1407 0.4319 0.188 Uiso 1 1 calc R
C28 C 0.5059(13) 0.1766(10) 0.4920(10) 0.175(8) Uiso 1 1 d D
H28 H 0.5208 0.1606 0.5338 0.211 Uiso 1 1 calc R
N3 N 0.5293(13) 0.8291(11) 0.1415(9) 0.210(7) Uiso 1 1 d D
C29 C 0.5086(12) 0.8987(12) 0.1223(9) 0.191(8) Uiso 1 1 d D
H29 H 0.4501 0.9130 0.1485 0.229 Uiso 1 1 calc R
C30 C 0.5427(13) 0.9536(10) 0.0789(11) 0.187(8) Uiso 1 1 d D
H30 H 0.5161 1.0006 0.0769 0.225 Uiso 1 1 calc R
C31 C 0.6265(14) 0.9287(12) 0.0361(11) 0.208(9) Uiso 1 1 d D
H31 H 0.6555 0.9565 -0.0073 0.250 Uiso 1 1 calc R
C32 C 0.6624(13) 0.8647(13) 0.0597(13) 0.205(9) Uiso 1 1 d D
H32 H 0.7239 0.8533 0.0414 0.246 Uiso 1 1 calc R
C33 C 0.6179(16) 0.8131(12) 0.1088(14) 0.260(12) Uiso 1 1 d D
H33 H 0.6479 0.7674 0.1197 0.312 Uiso 1 1 calc R
N4 N 0.946(2) 0.6997(12) 0.1833(13) 0.280(11) Uiso 1 1 d D
C34 C 0.8770(15) 0.7053(9) 0.1628(13) 0.202(9) Uiso 1 1 d D
H34 H 0.8291 0.6928 0.2031 0.242 Uiso 1 1 calc R
C35 C 0.8521(17) 0.7219(13) 0.1067(18) 0.269(13) Uiso 1 1 d D
H35 H 0.7971 0.7204 0.1046 0.322 Uiso 1 1 calc R
C36 C 0.928(2) 0.7428(18) 0.0493(14) 0.333(18) Uiso 1 1 d D
H36 H 0.9221 0.7654 0.0047 0.399 Uiso 1 1 calc R
C37 C 1.0063(19) 0.7313(16) 0.0571(15) 0.295(14) Uiso 1 1 d D
H37 H 1.0578 0.7264 0.0184 0.354 Uiso 1 1 calc R
C38 C 1.0111(18) 0.7267(18) 0.1233(19) 0.343(18) Uiso 1 1 d D
H38 H 1.0576 0.7417 0.1273 0.412 Uiso 1 1 calc R
N5 N 0.754(3) 0.3768(16) 0.0460(16) 0.42(2) Uiso 1 1 d D
H5D H 0.7576 0.4149 0.0129 0.507 Uiso 1 1 calc R
C39 C 0.8058(18) 0.3489(15) 0.0876(16) 0.315(16) Uiso 1 1 d D
H39 H 0.8509 0.3752 0.0739 0.378 Uiso 1 1 calc R
C40 C 0.8121(16) 0.2966(17) 0.1407(17) 0.289(15) Uiso 1 1 d D
H40 H 0.8541 0.2871 0.1636 0.347 Uiso 1 1 calc R
C41 C 0.7436(15) 0.2554(11) 0.1589(11) 0.192(8) Uiso 1 1 d D
H41 H 0.7447 0.2115 0.1906 0.230 Uiso 1 1 calc R
C42 C 0.679(2) 0.281(2) 0.130(2) 0.37(2) Uiso 1 1 d D
H42 H 0.6256 0.2637 0.1519 0.440 Uiso 1 1 calc R
C43 C 0.692(3) 0.332(2) 0.067(2) 0.43(3) Uiso 1 1 d D
H43 H 0.6589 0.3374 0.0379 0.511 Uiso 1 1 calc R
N6 N 0.232(3) 0.448(2) 0.414(2) 0.57(3) Uiso 1 1 d D
C44 C 0.300(3) 0.4775(19) 0.4075(17) 0.60(5) Uiso 1 1 d D
H44 H 0.3095 0.5141 0.3668 0.719 Uiso 1 1 calc R
C45 C 0.3556(19) 0.4706(15) 0.4412(18) 0.298(15) Uiso 1 1 d D
H45 H 0.3942 0.5008 0.4336 0.358 Uiso 1 1 calc R
C46 C 0.3431(16) 0.4057(14) 0.4921(14) 0.219(10) Uiso 1 1 d D
H46 H 0.3900 0.3819 0.5092 0.262 Uiso 1 1 calc R
C47 C 0.273(2) 0.3764(14) 0.5171(14) 0.255(12) Uiso 1 1 d D
H47 H 0.2639 0.3395 0.5575 0.306 Uiso 1 1 calc R
C48 C 0.212(2) 0.403(2) 0.481(2) 0.38(2) Uiso 1 1 d D
H48 H 0.1558 0.3894 0.5015 0.451 Uiso 1 1 calc R
N7 N 0.117(2) 0.274(2) 0.127(3) 0.44(2) Uiso 1 1 d D
C49 C 0.184(4) 0.288(3) 0.067(3) 0.70(7) Uiso 1 1 d D
H49 H 0.1620 0.3155 0.0304 0.836 Uiso 1 1 calc R
C50 C 0.270(4) 0.275(4) 0.042(3) 2.0(5) Uiso 1 1 d D
H50 H 0.3063 0.2947 -0.0038 2.400 Uiso 1 1 calc R
C51 C 0.298(2) 0.226(2) 0.098(3) 0.36(2) Uiso 1 1 d D
H51 H 0.3551 0.2004 0.0873 0.435 Uiso 1 1 calc R
C52 C 0.245(4) 0.216(3) 0.164(3) 0.68(6) Uiso 1 1 d D
H52 H 0.2678 0.1950 0.2016 0.821 Uiso 1 1 calc R
C53 C 0.155(3) 0.237(3) 0.179(2) 0.49(3) Uiso 1 1 d D
H53 H 0.1184 0.2263 0.2259 0.585 Uiso 1 1 calc R
N8 N 0.127(2) 0.428(4) 0.274(2) 0.48(2) Uiso 1 1 d D
C54 C 0.171(3) 0.4038(19) 0.214(3) 0.50(3) Uiso 1 1 d D
H54 H 0.1718 0.3553 0.2250 0.597 Uiso 1 1 calc R
C55 C 0.211(2) 0.426(3) 0.147(3) 0.38(2) Uiso 1 1 d D
H55 H 0.2351 0.3983 0.1129 0.462 Uiso 1 1 calc R
C56 C 0.214(4) 0.499(3) 0.133(2) 0.59(4) Uiso 1 1 d D
H56 H 0.2448 0.5225 0.0878 0.714 Uiso 1 1 calc R
C57 C 0.173(4) 0.5338(19) 0.184(4) 0.49(3) Uiso 1 1 d D
H57 H 0.1735 0.5819 0.1746 0.589 Uiso 1 1 calc R
C58 C 0.128(3) 0.500(3) 0.252(3) 0.48(3) Uiso 1 1 d D
H58 H 0.0964 0.5273 0.2852 0.570 Uiso 1 1 calc R
N9 N 0.478(4) 0.656(2) 0.164(4) 0.50(3) Uiso 1 1 d D
C59 C 0.453(2) 0.598(4) 0.212(2) 0.50(3) Uiso 1 1 d D
H59 H 0.4182 0.6081 0.2557 0.601 Uiso 1 1 calc R
C60 C 0.462(3) 0.531(3) 0.216(3) 0.46(3) Uiso 1 1 d D
H60 H 0.4460 0.4958 0.2579 0.550 Uiso 1 1 calc R
C61 C 0.502(5) 0.521(3) 0.145(4) 0.63(5) Uiso 1 1 d D
H61 H 0.5019 0.4786 0.1354 0.756 Uiso 1 1 calc R
C62 C 0.541(4) 0.571(4) 0.092(3) 0.73(6) Uiso 1 1 d D
H62 H 0.5643 0.5657 0.0454 0.873 Uiso 1 1 calc R
C63 C 0.545(3) 0.631(3) 0.109(3) 0.54(4) Uiso 1 1 d D
H63 H 0.5928 0.6545 0.0827 0.651 Uiso 1 1 calc R
N10 N 0.065(3) 0.6416(17) 0.4259(16) 0.362(15) Uiso 1 1 d D
C64 C 0.145(3) 0.655(2) 0.378(3) 0.57(4) Uiso 1 1 d D
H64 H 0.1840 0.6512 0.4020 0.683 Uiso 1 1 calc R
C65 C 0.184(3) 0.671(3) 0.310(3) 0.92(8) Uiso 1 1 d D
H65 H 0.2439 0.6717 0.2863 1.108 Uiso 1 1 calc R
C66 C 0.115(4) 0.688(2) 0.2773(18) 0.42(3) Uiso 1 1 d D
H66 H 0.1224 0.7179 0.2322 0.500 Uiso 1 1 calc R
C67 C 0.042(4) 0.660(3) 0.312(3) 0.48(3) Uiso 1 1 d D
H67 H 0.0066 0.6567 0.2875 0.576 Uiso 1 1 calc R
C68 C 0.019(2) 0.637(2) 0.384(3) 0.42(2) Uiso 1 1 d D
H68 H -0.0321 0.6169 0.4073 0.509 Uiso 1 1 calc R
O1W O 0.0289(12) 0.2870(10) 0.4194(12) 0.272(9) Uani 1 1 d .
O2W O 0.122(2) 0.1528(17) 0.433(2) 0.57(3) Uani 1 1 d .
O3W O 0.424(2) 0.219(2) 0.196(2) 0.49(2) Uani 1 1 d .

loop_
_atom_site_aniso_label
_atom_site_aniso_U_11
_atom_site_aniso_U_22
_atom_site_aniso_U_33
_atom_site_aniso_U_23
_atom_site_aniso_U_13
_atom_site_aniso_U_12
NiA 0.0487(8) 0.0471(9) 0.1179(16) -0.0314(9) -0.0474(8) 0.0086(6)
N1A 0.081(6) 0.044(7) 0.081(9) -0.015(6) -0.031(6) 0.006(6)
N2A 0.063(5) 0.046(6) 0.118(10) -0.002(6) -0.015(6) -0.010(5)
N3A 0.089(8) 0.066(7) 0.186(14) -0.050(8) -0.092(9) 0.013(6)
N4A 0.063(5) 0.103(9) 0.103(9) -0.070(7) -0.052(6) 0.039(5)
N5A 0.044(4) 0.037(5) 0.096(8) -0.030(5) -0.035(5) 0.013(4)
C1A 0.096(11) 0.111(12) 0.123(17) -0.017(11) -0.056(11) -0.007(8)
C2A 0.107(11) 0.130(13) 0.062(12) -0.021(10) -0.026(9) -0.023(9)
C3A 0.075(9) 0.058(8) 0.107(14) -0.018(8) -0.053(10) 0.017(6)
C4A 0.114(10) 0.070(9) 0.077(12) -0.021(8) -0.054(9) 0.015(7)
C5A 0.088(9) 0.102(13) 0.106(13) -0.005(10) -0.054(9) 0.027(8)
C6A 0.068(8) 0.071(10) 0.162(15) 0.013(9) -0.051(9) -0.023(7)
C7A 0.059(8) 0.076(11) 0.29(3) -0.044(13) -0.081(13) -0.007(7)
C8A 0.189(18) 0.067(11) 0.32(3) -0.088(16) -0.21(2) 0.034(11)
C9A 0.174(19) 0.23(3) 0.121(18) -0.10(2) -0.110(15) 0.069(19)
C10A 0.127(12) 0.126(15) 0.169(18) -0.102(13) -0.084(11) 0.016(10)
C11A 0.065(7) 0.078(10) 0.113(12) -0.042(8) -0.035(7) 0.016(6)
C12A 0.055(6) 0.061(8) 0.094(11) -0.013(7) -0.029(8) -0.008(6)
C13A 0.080(8) 0.066(9) 0.091(12) -0.018(8) -0.058(9) -0.005(6)
NiB 0.0504(8) 0.0348(8) 0.1032(15) -0.0207(8) -0.0295(8) 0.0028(6)
N1B 0.073(7) 0.061(8) 0.129(12) -0.022(8) -0.017(7) 0.007(5)
N2B 0.049(5) 0.044(6) 0.133(11) -0.033(7) -0.034(6) 0.014(4)
N3B 0.076(6) 0.078(8) 0.109(10) -0.043(7) -0.041(6) 0.007(5)
N4B 0.061(5) 0.049(7) 0.113(10) -0.017(7) -0.039(6) 0.001(5)
N5B 0.079(6) 0.061(7) 0.092(9) -0.014(6) -0.027(6) -0.002(5)
C1B 0.25(3) 0.28(4) 0.14(2) 0.02(2) 0.02(2) -0.04(3)
C2B 0.25(3) 0.081(16) 0.54(7) -0.19(3) -0.16(4) 0.020(17)
C3B 0.093(11) 0.22(3) 0.079(16) 0.098(18) 0.019(11) -0.038(14)
C4B 0.085(10) 0.047(9) 0.33(3) -0.047(15) -0.047(14) 0.014(8)
C5B 0.053(7) 0.066(11) 0.183(19) -0.033(13) -0.035(10) -0.017(6)
C6B 0.089(9) 0.078(11) 0.20(2) -0.079(13) -0.076(11) 0.007(8)
C7B 0.125(12) 0.101(13) 0.123(15) -0.073(11) -0.074(10) 0.039(10)
C8B 0.131(12) 0.048(9) 0.113(13) 0.008(8) -0.033(10) -0.013(8)
C9B 0.082(9) 0.096(12) 0.127(15) 0.004(10) -0.039(9) -0.022(7)
C10B 0.066(7) 0.033(8) 0.164(16) 0.001(9) -0.051(9) -0.012(6)
C11B 0.059(7) 0.099(12) 0.162(18) -0.043(12) -0.026(9) -0.001(7)
C12B 0.111(11) 0.143(15) 0.118(15) -0.012(12) -0.053(10) -0.044(10)
C13B 0.080(9) 0.083(10) 0.086(11) 0.031(9) -0.023(8) -0.006(7)
NiC 0.0431(7) 0.0456(9) 0.0784(13) -0.0242(8) -0.0268(7) 0.0006(6)
N1C 0.094(7) 0.047(7) 0.062(8) -0.011(6) -0.042(6) -0.001(5)
N2C 0.047(4) 0.044(5) 0.071(7) -0.023(5) -0.030(5) 0.003(4)
N3C 0.054(5) 0.064(6) 0.102(8) -0.039(6) -0.041(5) 0.010(4)
N4C 0.045(5) 0.046(5) 0.098(8) -0.023(5) -0.030(6) 0.002(4)
N5C 0.062(5) 0.049(6) 0.098(8) -0.016(5) -0.033(5) -0.015(4)
C1C 0.105(11) 0.173(17) 0.048(11) -0.010(10) -0.033(9) -0.012(10)
C2C 0.093(10) 0.144(14) 0.072(13) -0.032(10) -0.029(10) -0.006(9)
C3C 0.104(10) 0.060(8) 0.066(11) -0.028(7) -0.042(10) -0.001(7)
C4C 0.110(9) 0.065(9) 0.082(12) -0.033(8) -0.051(8) 0.014(7)
C5C 0.071(7) 0.044(7) 0.093(11) -0.016(7) -0.048(8) -0.004(5)
C6C 0.039(5) 0.084(9) 0.078(10) -0.029(7) -0.026(7) 0.008(5)
C7C 0.068(6) 0.067(8) 0.059(9) -0.022(7) -0.002(6) 0.000(6)
C8C 0.091(8) 0.097(10) 0.076(10) -0.010(8) -0.042(7) -0.037(8)
C9C 0.096(9) 0.074(9) 0.140(15) -0.022(10) -0.092(10) 0.015(8)
C10C 0.061(7) 0.051(8) 0.129(13) -0.017(8) -0.057(9) -0.005(6)
C11C 0.050(6) 0.093(10) 0.125(13) -0.066(9) -0.017(8) 0.007(6)
C12C 0.051(6) 0.132(12) 0.064(9) -0.054(8) -0.007(6) 0.005(7)
C13C 0.117(9) 0.053(8) 0.088(11) -0.015(7) -0.059(8) -0.014(7)
O1 0.046(4) 0.052(5) 0.123(7) -0.040(5) -0.044(4) 0.002(3)
O2 0.073(5) 0.048(5) 0.227(11) -0.025(6) -0.082(6) -0.001(4)
O3 0.045(4) 0.046(5) 0.129(7) -0.037(5) -0.036(4) 0.010(3)
O4 0.077(5) 0.060(5) 0.227(11) -0.058(6) -0.083(6) 0.007(4)
O5 0.044(4) 0.074(5) 0.133(8) -0.050(5) -0.023(4) -0.004(4)
O6 0.048(5) 0.053(6) 0.341(17) -0.023(7) -0.052(7) -0.016(4)
O7 0.053(4) 0.047(5) 0.144(8) -0.047(5) -0.056(4) 0.023(3)
O8 0.099(6) 0.085(7) 0.45(2) -0.152(10) -0.172(10) 0.065(5)
O9 0.051(4) 0.030(4) 0.147(8) -0.036(4) -0.046(4) 0.021(3)
O10 0.069(5) 0.043(5) 0.304(14) -0.071(6) -0.096(7) 0.013(4)
O11 0.060(4) 0.029(4) 0.091(6) -0.013(4) -0.033(4) -0.002(3)
O12 0.071(4) 0.061(5) 0.155(8) -0.034(5) -0.078(5) 0.008(4)
C1 0.053(7) 0.071(9) 0.114(11) -0.040(8) -0.043(7) 0.003(6)
C2 0.051(6) 0.037(7) 0.127(11) -0.035(7) -0.052(7) 0.013(5)
C3 0.037(6) 0.073(9) 0.154(14) -0.059(9) -0.025(7) 0.016(6)
C4 0.044(5) 0.031(6) 0.064(8) -0.003(5) -0.025(5) -0.007(5)
C5 0.050(5) 0.023(5) 0.087(9) -0.006(5) -0.033(5) 0.001(4)
C6 0.038(5) 0.054(7) 0.079(9) -0.028(6) -0.027(5) 0.005(5)
C7 0.037(5) 0.049(7) 0.099(10) -0.028(6) -0.023(6) 0.009(5)
C8 0.044(6) 0.040(7) 0.094(10) -0.020(6) -0.022(6) 0.002(5)
C9 0.041(5) 0.047(7) 0.100(10) -0.037(6) -0.028(6) 0.012(5)
C10 0.054(7) 0.074(10) 0.145(13) -0.051(9) -0.063(7) 0.025(7)
C11 0.061(7) 0.039(7) 0.098(10) -0.019(6) -0.032(6) 0.008(6)
C12 0.043(6) 0.047(7) 0.061(8) -0.004(6) -0.018(5) -0.010(5)
C13 0.054(6) 0.038(7) 0.082(10) -0.018(6) -0.028(6) 0.010(5)
C14 0.051(6) 0.038(6) 0.112(10) -0.030(6) -0.051(6) 0.014(5)
C15 0.059(6) 0.034(6) 0.098(10) -0.035(6) -0.029(6) 0.003(5)
C16 0.027(4) 0.039(6) 0.067(8) -0.012(5) -0.019(5) 0.000(4)
C17 0.030(5) 0.035(6) 0.090(9) -0.028(6) -0.026(5) 0.003(4)
C18 0.041(5) 0.046(6) 0.104(10) -0.046(6) -0.027(6) 0.006(5)
O1W 0.274(17) 0.222(18) 0.40(3) -0.136(18) -0.175(17) 0.013(14)
O2W 0.77(5) 0.52(4) 0.72(6) -0.48(5) -0.67(5) 0.45(4)
O3W 0.42(4) 0.43(5) 0.71(7) -0.22(4) -0.33(4) 0.10(3)

loop_
_atom_type_symbol
_atom_type_description
_atom_type_scat_dispersion_real
_atom_type_scat_dispersion_imag
_atom_type_scat_source
C C 0.0033 0.0016 'International Tables Vol C Tables 4.2.6.8 and 6.1.1.4'
H H 0.0000 0.0000 'International Tables Vol C Tables 4.2.6.8 and 6.1.1.4'
N N 0.0061 0.0033 'International Tables Vol C Tables 4.2.6.8 and 6.1.1.4'
O O 0.0106 0.0060 'International Tables Vol C Tables 4.2.6.8 and 6.1.1.4'
Ni Ni 0.3393 1.1124 'International Tables Vol C Tables 4.2.6.8 and 6.1.1.4'

loop_
_geom_angle_atom_site_label_1
_geom_angle_atom_site_label_2
_geom_angle_atom_site_label_3
_geom_angle
_geom_angle_site_symmetry_1
_geom_angle_site_symmetry_3
N3A NiA N4A 96.2(5) . .
N3A NiA N5A 178.6(4) . .
N4A NiA N5A 84.5(4) . .
N3A NiA N2A 84.2(5) . .
N4A NiA N2A 179.0(3) . .
N5A NiA N2A 95.1(4) . .
N3A NiA O3 86.8(3) . .
N4A NiA O3 91.6(3) . .
N5A NiA O3 94.4(3) . .
N2A NiA O3 89.3(3) . .
N3A NiA O7 92.6(3) . .
N4A NiA O7 89.2(3) . .
N5A NiA O7 86.2(3) . .
N2A NiA O7 89.9(3) . .
O3 NiA O7 179.1(3) . .
C13A N1A C5A 119.0(11) . .
C13A N1A C4A 117.3(11) . .
C5A N1A C4A 114.3(11) . .
C6A N2A C5A 115.8(11) . .
C6A N2A NiA 105.9(9) . .
C5A N2A NiA 112.5(7) . .
C6A N2A H2A 107.4 . .
C5A N2A H2A 107.5 . .
NiA N2A H2A 107.4 . .
C7A N3A C8A 122.3(14) . .
C7A N3A NiA 106.6(9) . .
C8A N3A NiA 111.4(10) . .
C7A N3A H3A 105.0 . .
C8A N3A H3A 105.0 . .
NiA N3A H3A 105.0 . .
C10A N4A C11A 115.2(11) . .
C10A N4A NiA 114.1(10) . .
C11A N4A NiA 105.6(7) . .
C10A N4A H4A 107.1 . .
C11A N4A H4A 107.2 . .
NiA N4A H4A 107.2 . .
C12A N5A C13A 115.4(9) . .
C12A N5A NiA 107.7(6) . .
C13A N5A NiA 114.0(7) . .
C12A N5A H5A 106.4 . .
C13A N5A H5A 106.4 . .
NiA N5A H5A 106.4 . .
C1C C1A C3A 124.2(13) 2_665 .
C1C C1A H1A 117.9 2_665 .
C3A C1A H1A 117.8 . .
C3A C2A C2C 124.2(14) . 2_665
C3A C2A H2A1 118.0 . .
C2C C2A H2A1 117.9 2_665 .
C2A C3A C1A 112.4(14) . .
C2A C3A C4A 121.4(13) . .
C1A C3A C4A 126.2(13) . .
N1A C4A C3A 112.8(10) . .
N1A C4A H4A1 109.0 . .
C3A C4A H4A1 109.1 . .
N1A C4A H4A2 109.1 . .
C3A C4A H4A2 109.0 . .
H4A1 C4A H4A2 107.8 . .
N1A C5A N2A 115.0(10) . .
N1A C5A H5A1 108.5 . .
N2A C5A H5A1 108.5 . .
N1A C5A H5A2 108.5 . .
N2A C5A H5A2 108.5 . .
H5A1 C5A H5A2 107.5 . .
N2A C6A C7A 110.5(12) . .
N2A C6A H6A1 109.5 . .
C7A C6A H6A1 109.5 . .
N2A C6A H6A2 109.6 . .
C7A C6A H6A2 109.6 . .
H6A1 C6A H6A2 108.1 . .
C6A C7A N3A 108.7(10) . .
C6A C7A H7A1 110.0 . .
N3A C7A H7A1 110.0 . .
C6A C7A H7A2 109.9 . .
N3A C7A H7A2 109.9 . .
H7A1 C7A H7A2 108.3 . .
C9A C8A N3A 117.0(14) . .
C9A C8A H8A1 108.1 . .
N3A C8A H8A1 108.0 . .
C9A C8A H8A2 108.1 . .
N3A C8A H8A2 108.0 . .
H8A1 C8A H8A2 107.3 . .
C10A C9A C8A 113.5(17) . .
C10A C9A H9A1 108.8 . .
C8A C9A H9A1 108.8 . .
C10A C9A H9A2 108.8 . .
C8A C9A H9A2 109.0 . .
H9A1 C9A H9A2 107.7 . .
C9A C10A N4A 116.8(16) . .
C9A C10A H10A 108.2 . .
N4A C10A H10A 108.1 . .
C9A C10A H10B 108.1 . .
N4A C10A H10B 108.1 . .
H10A C10A H10B 107.3 . .
N4A C11A C12A 108.5(10) . .
N4A C11A H11A 110.0 . .
C12A C11A H11A 110.0 . .
N4A C11A H11B 110.0 . .
C12A C11A H11B 110.0 . .
H11A C11A H11B 108.4 . .
N5A C12A C11A 106.8(8) . .
N5A C12A H12A 110.4 . .
C11A C12A H12A 110.4 . .
N5A C12A H12B 110.3 . .
C11A C12A H12B 110.4 . .
H12A C12A H12B 108.6 . .
N1A C13A N5A 118.0(9) . .
N1A C13A H13A 107.8 . .
N5A C13A H13A 107.9 . .
N1A C13A H13B 107.8 . .
N5A C13A H13B 107.8 . .
H13A C13A H13B 107.1 . .
N2B NiB N5B 93.6(4) . .
N2B NiB N4B 178.0(4) . .
N5B NiB N4B 87.5(4) . .
N2B NiB N3B 86.0(4) . .
N5B NiB N3B 178.1(4) . .
N4B NiB N3B 93.0(5) . .
N2B NiB O9 94.2(3) . .
N5B NiB O9 87.3(3) . .
N4B NiB O9 87.5(3) . .
N3B NiB O9 94.6(3) . .
N2B NiB O5 86.2(3) . .
N5B NiB O5 90.8(3) . .
N4B NiB O5 92.0(3) . .
N3B NiB O5 87.3(4) . .
O9 NiB O5 178.1(3) . .
C5B N1B C13B 119.4(11) . .
C5B N1B C4B 120.9(14) . .
C13B N1B C4B 111.7(13) . .
C5B N2B C6B 115.7(13) . .
C5B N2B NiB 113.1(7) . .
C6B N2B NiB 105.8(8) . .
C5B N2B H2B 107.3 . .
C6B N2B H2B 107.2 . .
NiB N2B H2B 107.2 . .
C7B N3B C8B 114.6(12) . .
C7B N3B NiB 106.2(8) . .
C8B N3B NiB 116.2(8) . .
C7B N3B H3B 106.4 . .
C8B N3B H3B 106.4 . .
NiB N3B H3B 106.4 . .
C10B N4B C11B 112.3(12) . .
C10B N4B NiB 117.2(7) . .
C11B N4B NiB 103.6(8) . .
C10B N4B H4B 107.8 . .
C11B N4B H4B 107.8 . .
NiB N4B H4B 107.7 . .
C13B N5B C12B 110.8(10) . .
C13B N5B NiB 117.3(9) . .
C12B N5B NiB 104.0(8) . .
C13B N5B H5B 108.1 . .
C12B N5B H5B 108.1 . .
NiB N5B H5B 108.1 . .
C2B C1B C3B 93(3) 2_765 .
C2B C1B H1B 133.5 2_765 .
C3B C1B H1B 133.1 . .
C1B C2B C3B 140(4) 2_765 .
C1B C2B H2B1 110.1 2_765 .
C3B C2B H2B1 110.3 . .
C2B C3B C4B 141(3) . .
C2B C3B C1B 127(2) . .
C4B C3B C1B 92(3) . .
C3B C4B N1B 124.8(17) . .
C3B C4B H4B1 106.5 . .
N1B C4B H4B1 106.1 . .
C3B C4B H4B2 105.8 . .
N1B C4B H4B2 106.1 . .
H4B1 C4B H4B2 106.4 . .
N1B C5B N2B 117.0(13) . .
N1B C5B H5B1 108.1 . .
N2B C5B H5B1 108.0 . .
N1B C5B H5B2 108.1 . .
N2B C5B H5B2 108.0 . .
H5B1 C5B H5B2 107.3 . .
C7B C6B N2B 108.2(11) . .
C7B C6B H6B1 110.1 . .
N2B C6B H6B1 110.0 . .
C7B C6B H6B2 110.0 . .
N2B C6B H6B2 110.0 . .
H6B1 C6B H6B2 108.4 . .
N3B C7B C6B 109.5(11) . .
N3B C7B H7B1 109.8 . .
C6B C7B H7B1 109.7 . .
N3B C7B H7B2 109.8 . .
C6B C7B H7B2 109.8 . .
H7B1 C7B H7B2 108.2 . .
N3B C8B C9B 111.7(11) . .
N3B C8B H8B1 109.3 . .
C9B C8B H8B1 109.3 . .
N3B C8B H8B2 109.3 . .
C9B C8B H8B2 109.3 . .
H8B1 C8B H8B2 107.9 . .
C8B C9B C10B 114.6(12) . .
C8B C9B H9B1 108.6 . .
C10B C9B H9B1 108.6 . .
C8B C9B H9B2 108.6 . .
C10B C9B H9B2 108.6 . .
H9B1 C9B H9B2 107.6 . .
N4B C10B C9B 110.9(11) . .
N4B C10B H10C 109.5 . .
C9B C10B H10C 109.4 . .
N4B C10B H10D 109.5 . .
C9B C10B H10D 109.4 . .
H10C C10B H10D 108.0 . .
N4B C11B C12B 107.7(13) . .
N4B C11B H11C 110.2 . .
C12B C11B H11C 110.1 . .
N4B C11B H11D 110.2 . .
C12B C11B H11D 110.2 . .
H11C C11B H11D 108.5 . .
N5B C12B C11B 105.6(11) . .
N5B C12B H12C 110.6 . .
C11B C12B H12C 110.6 . .
N5B C12B H12D 110.6 . .
C11B C12B H12D 110.6 . .
H12C C12B H12D 108.7 . .
N5B C13B N1B 110.1(10) . .
N5B C13B H13C 109.7 . .
N1B C13B H13C 109.7 . .
N5B C13B H13D 109.6 . .
N1B C13B H13D 109.6 . .
H13C C13B H13D 108.1 . .
N4C NiC N3C 94.7(3) . .
N4C NiC N2C 178.2(3) . .
N3C NiC N2C 86.4(3) . .
N4C NiC N5C 85.5(4) . .
N3C NiC N5C 179.0(3) . .
N2C NiC N5C 93.3(3) . .
N4C NiC O11 87.8(3) . .
N3C NiC O11 89.9(3) . .
N2C NiC O11 93.7(3) . .
N5C NiC O11 91.1(3) . .
N4C NiC O1 92.4(3) . .
N3C NiC O1 87.1(3) . .
N2C NiC O1 86.1(3) . .
N5C NiC O1 91.9(3) . .
O11 NiC O1 177.0(3) . .
C5C N1C C13C 118.7(9) . .
C5C N1C C4C 115.4(9) . .
C13C N1C C4C 113.1(9) . .
C5C N2C C6C 114.3(8) . .
C5C N2C NiC 115.2(6) . .
C6C N2C NiC 105.5(5) . .
C5C N2C H2C 107.1 . .
C6C N2C H2C 107.2 . .
NiC N2C H2C 107.1 . .
C8C N3C C7C 115.6(9) . .
C8C N3C NiC 115.5(7) . .
C7C N3C NiC 106.6(6) . .
C8C N3C H3C 106.2 . .
C7C N3C H3C 106.1 . .
NiC N3C H3C 106.1 . .
C10C N4C C11C 112.9(9) . .
C10C N4C NiC 116.2(7) . .
C11C N4C NiC 105.7(6) . .
C10C N4C H4C 107.2 . .
C11C N4C H4C 107.2 . .
NiC N4C H4C 107.2 . .
C13C N5C C12C 114.8(9) . .
C13C N5C NiC 112.6(7) . .
C12C N5C NiC 105.4(7) . .
C13C N5C H5C 107.9 . .
C12C N5C H5C 108.0 . .
NiC N5C H5C 108.0 . .
C3C C1C C1A 121.4(14) . 2_665
C3C C1C H1C 119.2 . .
C1A C1C H1C 119.4 2_665 .
C2A C2C C3C 121.8(13) 2_665 .
C2A C2C H2C1 119.2 2_665 .
C3C C2C H2C1 119.1 . .
C1C C3C C2C 116.0(13) . .
C1C C3C C4C 122.4(13) . .
C2C C3C C4C 121.4(13) . .
C3C C4C N1C 111.7(10) . .
C3C C4C H4C1 109.3 . .
N1C C4C H4C1 109.4 . .
C3C C4C H4C2 109.2 . .
N1C C4C H4C2 109.2 . .
H4C1 C4C H4C2 108.0 . .
N1C C5C N2C 116.2(8) . .
N1C C5C H5C1 108.3 . .
N2C C5C H5C1 108.2 . .
N1C C5C H5C2 108.2 . .
N2C C5C H5C2 108.2 . .
H5C1 C5C H5C2 107.4 . .
N2C C6C C7C 109.2(7) . .
N2C C6C H6C1 109.9 . .
C7C C6C H6C1 109.9 . .
N2C C6C H6C2 109.8 . .
C7C C6C H6C2 109.8 . .
H6C1 C6C H6C2 108.3 . .
N3C C7C C6C 108.6(8) . .
N3C C7C H7C1 109.9 . .
C6C C7C H7C1 110.0 . .
N3C C7C H7C2 110.0 . .
C6C C7C H7C2 110.0 . .
H7C1 C7C H7C2 108.3 . .
N3C C8C C9C 113.1(9) . .
N3C C8C H8C1 108.9 . .
C9C C8C H8C1 108.9 . .
N3C C8C H8C2 109.0 . .
C9C C8C H8C2 109.0 . .
H8C1 C8C H8C2 107.8 . .
C10C C9C C8C 117.5(11) . .
C10C C9C H9C1 107.9 . .
C8C C9C H9C1 108.0 . .
C10C C9C H9C2 107.9 . .
C8C C9C H9C2 108.0 . .
H9C1 C9C H9C2 107.2 . .
N4C C10C C9C 112.9(9) . .
N4C C10C H10E 109.0 . .
C9C C10C H10E 109.0 . .
N4C C10C H10F 109.0 . .
C9C C10C H10F 109.0 . .
H10E C10C H10F 107.8 . .
N4C C11C C12C 107.8(8) . .
N4C C11C H11E 110.1 . .
C12C C11C H11E 110.1 . .
N4C C11C H11F 110.1 . .
C12C C11C H11F 110.3 . .
H11E C11C H11F 108.4 . .
N5C C12C C11C 108.8(9) . .
N5C C12C H12E 109.9 . .
C11C C12C H12E 109.8 . .
N5C C12C H12F 110.0 . .
C11C C12C H12F 110.1 . .
H12E C12C H12F 108.3 . .
N5C C13C N1C 115.7(9) . .
N5C C13C H13E 108.2 . .
N1C C13C H13E 108.3 . .
N5C C13C H13F 108.4 . .
N1C C13C H13F 108.4 . .
H13E C13C H13F 107.4 . .
C1 O1 NiC 131.3(6) . .
C2 O3 NiA 132.4(6) . .
C3 O5 NiB 132.4(7) . .
C10 O7 NiA 132.2(7) . .
C11 O9 NiB 131.9(7) . .
C12 O11 NiC 131.0(6) . .
O2 C1 O1 124.0(9) . .
O2 C1 C4 117.1(11) . 1_545
O1 C1 C4 118.7(8) . 1_545
O3 C2 O4 124.5(8) . .
O3 C2 C6 119.1(9) . .
O4 C2 C6 116.3(9) . .
O6 C3 O5 123.1(11) . .
O6 C3 C8 119.4(8) . .
O5 C3 C8 117.5(10) . .
C9 C4 C5 119.4(8) . .
C9 C4 C1 120.5(8) . 1_565
C5 C4 C1 120.0(8) . 1_565
C6 C5 C4 117.0(8) . .
C6 C5 H5 121.5 . .
C4 C5 H5 121.5 . .
C7 C6 C5 121.0(7) . .
C7 C6 C2 120.2(8) . .
C5 C6 C2 118.8(9) . .
C8 C7 C6 121.4(9) . .
C8 C7 H7 119.3 . .
C6 C7 H7 119.3 . .
C7 C8 C9 118.6(9) . .
C7 C8 C3 119.6(9) . .
C9 C8 C3 121.7(8) . .
C4 C9 C8 122.5(8) . .
C4 C9 H9 118.7 . .
C8 C9 H9 118.8 . .
O7 C10 O8 124.8(9) . .
O7 C10 C13 119.9(10) . 1_465
O8 C10 C13 115.3(11) . 1_465
O9 C11 O10 124.9(9) . .
O9 C11 C15 117.4(9) . .
O10 C11 C15 117.6(8) . .
O11 C12 O12 127.1(9) . .
O11 C12 C17 117.0(8) . .
O12 C12 C17 115.8(9) . .
C18 C13 C14 121.7(8) . .
C18 C13 C10 120.6(9) . 1_645
C14 C13 C10 117.6(9) . 1_645
C13 C14 C15 118.4(8) . .
C13 C14 H14 120.8 . .
C15 C14 H14 120.8 . .
C16 C15 C14 119.2(8) . .
C16 C15 C11 122.2(8) . .
C14 C15 C11 118.5(8) . .
C15 C16 C17 120.9(7) . .
C15 C16 H16 119.5 . .
C17 C16 H16 119.5 . .
C18 C17 C16 118.4(8) . .
C18 C17 C12 121.8(8) . .
C16 C17 C12 119.9(7) . .
C13 C18 C17 121.4(9) . .
C13 C18 H18 119.3 . .
C17 C18 H18 119.3 . .
C19 N1 C23 110.4(12) . .
C20 C19 N1 132.4(15) . .
C20 C19 H19 113.9 . .
N1 C19 H19 113.7 . .
C19 C20 C21 113.1(14) . .
C19 C20 H20 123.4 . .
C21 C20 H20 123.4 . .
C22 C21 C20 119.0(13) . .
C22 C21 H21 120.4 . .
C20 C21 H21 120.5 . .
C23 C22 C21 118.4(14) . .
C23 C22 H22 120.8 . .
C21 C22 H22 120.8 . .
C22 C23 N1 126.3(13) . .
C22 C23 H23 116.8 . .
N1 C23 H23 116.9 . .
C24 N2 C28 106.2(15) . .
C25 C24 N2 137.3(18) . .
C25 C24 H24 111.5 . .
N2 C24 H24 111.2 . .
C24 C25 C26 108.8(16) . .
C24 C25 H25 125.5 . .
C26 C25 H25 125.7 . .
C27 C26 C25 122.5(16) . .
C27 C26 H26 118.8 . .
C25 C26 H26 118.7 . .
C26 C27 C28 119.2(16) . .
C26 C27 H27 120.2 . .
C28 C27 H27 120.6 . .
C27 C28 N2 125.7(17) . .
C27 C28 H28 117.0 . .
N2 C28 H28 117.4 . .
C29 N3 C33 106.2(16) . .
C30 C29 N3 141.1(19) . .
C30 C29 H29 109.4 . .
N3 C29 H29 109.5 . .
C29 C30 C31 107.0(17) . .
C29 C30 H30 126.7 . .
C31 C30 H30 126.3 . .
C32 C31 C30 116.9(17) . .
C32 C31 H31 121.5 . .
C30 C31 H31 121.6 . .
C31 C32 C33 125.7(19) . .
C31 C32 H32 117.1 . .
C33 C32 H32 117.2 . .
N3 C33 C32 119.0(18) . .
N3 C33 H33 120.4 . .
C32 C33 H33 120.6 . .
C34 N4 C38 106.3(18) . .
C35 C34 N4 143(2) . .
C35 C34 H34 107.8 . .
N4 C34 H34 109.5 . .
C34 C35 C36 103.9(18) . .
C34 C35 H35 129.0 . .
C36 C35 H35 127.1 . .
C37 C36 C35 122(2) . .
C37 C36 H36 118.1 . .
C35 C36 H36 119.6 . .
C36 C37 C38 119(2) . .
C36 C37 H37 121.2 . .
C38 C37 H37 119.7 . .
N4 C38 C37 119(2) . .
N4 C38 H38 119.7 . .
C37 C38 H38 121.5 . .
C39 N5 C43 106.6(19) . .
C39 N5 H5D 126.4 . .
C43 N5 H5D 127.0 . .
C40 C39 N5 139(2) . .
C40 C39 H39 110.2 . .
N5 C39 H39 110.8 . .
C39 C40 C41 109.2(19) . .
C39 C40 H40 125.7 . .
C41 C40 H40 125.0 . .
C42 C41 C40 119.3(19) . .
C42 C41 H41 120.0 . .
C40 C41 H41 120.6 . .
C41 C42 C43 120(2) . .
C41 C42 H42 120.3 . .
C43 C42 H42 120.0 . .
N5 C43 C42 122(2) . .
N5 C43 H43 118.6 . .
C42 C43 H43 119.1 . .
C44 N6 C48 107(2) . .
C45 C44 N6 139(2) . .
C45 C44 H44 111.1 . .
N6 C44 H44 110.2 . .
C44 C45 C46 103.0(19) . .
C44 C45 H45 128.1 . .
C46 C45 H45 128.8 . .
C47 C46 C45 126.5(19) . .
C47 C46 H46 117.1 . .
C45 C46 H46 116.4 . .
C46 C47 C48 117(2) . .
C46 C47 H47 121.2 . .
C48 C47 H47 122.1 . .
N6 C48 C47 121(2) . .
N6 C48 H48 119.8 . .
C47 C48 H48 119.0 . .
C49 N7 C53 106(2) . .
C50 C49 N7 141(3) . .
C50 C49 H49 109.5 . .
N7 C49 H49 109.3 . .
C49 C50 C51 105(2) . .
C49 C50 H50 127.4 . .
C51 C50 H50 127.1 . .
C52 C51 C50 121(2) . .
C52 C51 H51 119.8 . .
C50 C51 H51 118.7 . .
C51 C52 C53 120(2) . .
C51 C52 H52 119.7 . .
C53 C52 H52 120.2 . .
C52 C53 N7 123(2) . .
C52 C53 H53 118.5 . .
N7 C53 H53 118.5 . .
C54 N8 C58 105(2) . .
C55 C54 N8 140(3) . .
C55 C54 H54 109.8 . .
N8 C54 H54 109.7 . .
C54 C55 C56 108(2) . .
C54 C55 H55 125.8 . .
C56 C55 H55 125.8 . .
C57 C56 C55 121(2) . .
C57 C56 H56 119.7 . .
C55 C56 H56 119.7 . .
C56 C57 C58 121(2) . .
C56 C57 H57 119.6 . .
C58 C57 H57 119.8 . .
C57 C58 N8 125(2) . .
C57 C58 H58 117.5 . .
N8 C58 H58 117.5 . .
C59 N9 C63 103(2) . .
C60 C59 N9 140(2) . .
C60 C59 H59 109.4 . .
N9 C59 H59 110.3 . .
C59 C60 C61 106(2) . .
C59 C60 H60 127.4 . .
C61 C60 H60 126.2 . .
C62 C61 C60 121(2) . .
C62 C61 H61 119.2 . .
C60 C61 H61 120.3 . .
C61 C62 C63 118(2) . .
C61 C62 H62 121.3 . .
C63 C62 H62 120.3 . .
C62 C63 N9 120(3) . .
C62 C63 H63 120.4 . .
N9 C63 H63 119.3 . .
C64 N10 C68 103.3(19) . .
C65 C64 N10 140(2) . .
C65 C64 H64 111.5 . .
N10 C64 H64 108.4 . .
C64 C65 C66 107(2) . .
C64 C65 H65 125.3 . .
C66 C65 H65 128.2 . .
C67 C66 C65 119(2) . .
C67 C66 H66 121.8 . .
C65 C66 H66 118.9 . .
C66 C67 C68 119(2) . .
C66 C67 H67 119.1 . .
C68 C67 H67 122.3 . .
C67 C68 N10 126(2) . .
C67 C68 H68 115.7 . .
N10 C68 H68 118.6 . .

loop_
_geom_bond_atom_site_label_1
_geom_bond_atom_site_label_2
_geom_bond_distance
_geom_bond_site_symmetry_2
NiA N3A 2.031(10) .
NiA N4A 2.050(10) .
NiA N5A 2.061(7) .
NiA N2A 2.075(10) .
NiA O3 2.134(6) .
NiA O7 2.185(6) .
N1A C13A 1.381(13) .
N1A C5A 1.400(16) .
N1A C4A 1.442(13) .
N2A C6A 1.424(14) .
N2A C5A 1.543(15) .
N2A H2A 0.9100 .
N3A C7A 1.491(19) .
N3A C8A 1.58(2) .
N3A H3A 0.9100 .
N4A C10A 1.407(15) .
N4A C11A 1.489(14) .
N4A H4A 0.9100 .
N5A C12A 1.445(13) .
N5A C13A 1.494(13) .
N5A H5A 0.9100 .
C1A C1C 1.359(18) 2_665
C1A C3A 1.437(18) .
C1A H1A 0.9300 .
C2A C3A 1.327(16) .
C2A C2C 1.363(17) 2_665
C2A H2A1 0.9300 .
C3A C4A 1.458(16) .
C4A H4A1 0.9700 .
C4A H4A2 0.9700 .
C5A H5A1 0.9700 .
C5A H5A2 0.9700 .
C6A C7A 1.46(2) .
C6A H6A1 0.9700 .
C6A H6A2 0.9700 .
C7A H7A1 0.9700 .
C7A H7A2 0.9700 .
C8A C9A 1.49(2) .
C8A H8A1 0.9700 .
C8A H8A2 0.9700 .
C9A C10A 1.37(3) .
C9A H9A1 0.9700 .
C9A H9A2 0.9700 .
C10A H10A 0.9700 .
C10A H10B 0.9700 .
C11A C12A 1.517(15) .
C11A H11A 0.9700 .
C11A H11B 0.9700 .
C12A H12A 0.9700 .
C12A H12B 0.9700 .
C13A H13A 0.9700 .
C13A H13B 0.9700 .
NiB N2B 2.045(8) .
NiB N5B 2.055(10) .
NiB N4B 2.061(8) .
NiB N3B 2.064(10) .
NiB O9 2.142(6) .
NiB O5 2.155(7) .
N1B C5B 1.362(17) .
N1B C13B 1.476(16) .
N1B C4B 1.573(19) .
N2B C5B 1.469(17) .
N2B C6B 1.515(17) .
N2B H2B 0.9100 .
N3B C7B 1.473(15) .
N3B C8B 1.486(14) .
N3B H3B 0.9100 .
N4B C10B 1.421(14) .
N4B C11B 1.494(17) .
N4B H4B 0.9100 .
N5B C13B 1.463(14) .
N5B C12B 1.519(14) .
N5B H5B 0.9100 .
C1B C2B 1.26(5) 2_765
C1B C3B 1.70(5) .
C1B H1B 0.9300 .
C2B C1B 1.26(5) 2_765
C2B C3B 1.32(3) .
C2B H2B1 0.9300 .
C3B C4B 1.50(3) .
C4B H4B1 0.9700 .
C4B H4B2 0.9700 .
C5B H5B1 0.9700 .
C5B H5B2 0.9700 .
C6B C7B 1.505(19) .
C6B H6B1 0.9700 .
C6B H6B2 0.9700 .
C7B H7B1 0.9700 .
C7B H7B2 0.9700 .
C8B C9B 1.503(16) .
C8B H8B1 0.9700 .
C8B H8B2 0.9700 .
C9B C10B 1.562(18) .
C9B H9B1 0.9700 .
C9B H9B2 0.9700 .
C10B H10C 0.9700 .
C10B H10D 0.9700 .
C11B C12B 1.549(19) .
C11B H11C 0.9700 .
C11B H11D 0.9700 .
C12B H12C 0.9700 .
C12B H12D 0.9700 .
C13B H13C 0.9700 .
C13B H13D 0.9700 .
NiC N4C 2.048(7) .
NiC N3C 2.050(9) .
NiC N2C 2.066(7) .
NiC N5C 2.085(9) .
NiC O11 2.131(6) .
NiC O1 2.159(6) .
N1C C5C 1.386(12) .
N1C C13C 1.461(13) .
N1C C4C 1.541(14) .
N2C C5C 1.472(12) .
N2C C6C 1.510(12) .
N2C H2C 0.9100 .
N3C C8C 1.468(12) .
N3C C7C 1.499(11) .
N3C H3C 0.9100 .
N4C C10C 1.448(13) .
N4C C11C 1.507(14) .
N4C H4C 0.9100 .
N5C C13C 1.459(12) .
N5C C12C 1.490(12) .
N5C H5C 0.9100 .
C1C C3C 1.317(16) .
C1C C1A 1.359(18) 2_665
C1C H1C 0.9300 .
C2C C2A 1.363(17) 2_665
C2C C3C 1.413(17) .
C2C H2C1 0.9300 .
C3C C4C 1.473(16) .
C4C H4C1 0.9700 .
C4C H4C2 0.9700 .
C5C H5C1 0.9700 .
C5C H5C2 0.9700 .
C6C C7C 1.519(14) .
C6C H6C1 0.9700 .
C6C H6C2 0.9700 .
C7C H7C1 0.9700 .
C7C H7C2 0.9700 .
C8C C9C 1.499(16) .
C8C H8C1 0.9700 .
C8C H8C2 0.9700 .
C9C C10C 1.473(16) .
C9C H9C1 0.9700 .
C9C H9C2 0.9700 .
C10C H10E 0.9700 .
C10C H10F 0.9700 .
C11C C12C 1.501(15) .
C11C H11E 0.9700 .
C11C H11F 0.9700 .
C12C H12E 0.9700 .
C12C H12F 0.9700 .
C13C H13E 0.9700 .
C13C H13F 0.9700 .
O1 C1 1.299(13) .
O2 C1 1.237(12) .
O3 C2 1.240(11) .
O4 C2 1.238(11) .
O5 C3 1.277(11) .
O6 C3 1.224(12) .
O7 C10 1.197(13) .
O8 C10 1.273(13) .
O9 C11 1.249(10) .
O10 C11 1.269(11) .
O11 C12 1.250(11) .
O12 C12 1.257(11) .
C1 C4 1.516(13) 1_545
C2 C6 1.507(12) .
C3 C8 1.508(15) .
C4 C9 1.352(12) .
C4 C5 1.450(11) .
C4 C1 1.516(13) 1_565
C5 C6 1.400(12) .
C5 H5 0.9300 .
C6 C7 1.374(13) .
C7 C8 1.371(12) .
C7 H7 0.9300 .
C8 C9 1.382(12) .
C9 H9 0.9300 .
C10 C13 1.559(13) 1_465
C11 C15 1.521(13) .
C12 C17 1.505(12) .
C13 C18 1.370(12) .
C13 C14 1.385(12) .
C13 C10 1.559(13) 1_645
C14 C15 1.411(12) .
C14 H14 0.9300 .
C15 C16 1.401(11) .
C16 C17 1.405(11) .
C16 H16 0.9300 .
C17 C18 1.372(11) .
C18 H18 0.9300 .
N1 C19 1.316(12) .
N1 C23 1.333(12) .
C19 C20 1.300(13) .
C19 H19 0.9300 .
C20 C21 1.410(14) .
C20 H20 0.9300 .
C21 C22 1.357(13) .
C21 H21 0.9300 .
C22 C23 1.327(13) .
C22 H22 0.9300 .
C23 H23 0.9300 .
N2 C24 1.332(15) .
N2 C28 1.376(15) .
C24 C25 1.309(16) .
C24 H24 0.9300 .
C25 C26 1.416(15) .
C25 H25 0.9300 .
C26 C27 1.297(14) .
C26 H26 0.9300 .
C27 C28 1.342(15) .
C27 H27 0.9300 .
C28 H28 0.9300 .
N3 C29 1.326(15) .
N3 C33 1.357(16) .
C29 C30 1.300(16) .
C29 H29 0.9300 .
C30 C31 1.389(16) .
C30 H30 0.9300 .
C31 C32 1.302(16) .
C31 H31 0.9300 .
C32 C33 1.360(16) .
C32 H32 0.9300 .
C33 H33 0.9300 .
N4 C34 1.325(15) .
N4 C38 1.371(17) .
C34 C35 1.298(17) .
C34 H34 0.9300 .
C35 C36 1.417(17) .
C35 H35 0.9300 .
C36 C37 1.312(17) .
C36 H36 0.9300 .
C37 C38 1.379(18) .
C37 H37 0.9300 .
C38 H38 0.9300 .
N5 C39 1.347(17) .
N5 C43 1.381(18) .
N5 H5D 0.8600 .
C39 C40 1.290(18) .
C39 H39 0.9300 .
C40 C41 1.442(16) .
C40 H40 0.9300 .
C41 C42 1.324(17) .
C41 H41 0.9300 .
C42 C43 1.388(18) .
C42 H42 0.9300 .
C43 H43 0.9300 .
N6 C44 1.334(18) .
N6 C48 1.375(18) .
C44 C45 1.311(18) .
C44 H44 0.9300 .
C45 C46 1.417(17) .
C45 H45 0.9300 .
C46 C47 1.294(16) .
C46 H46 0.9300 .
C47 C48 1.384(18) .
C47 H47 0.9300 .
C48 H48 0.9300 .
N7 C49 1.333(18) .
N7 C53 1.366(18) .
C49 C50 1.295(19) .
C49 H49 0.9300 .
C50 C51 1.422(19) .
C50 H50 0.9300 .
C51 C52 1.314(18) .
C51 H51 0.9300 .
C52 C53 1.363(18) .
C52 H52 0.9300 .
C53 H53 0.9300 .
N8 C54 1.340(18) .
N8 C58 1.380(18) .
C54 C55 1.300(18) .
C54 H54 0.9300 .
C55 C56 1.424(18) .
C55 H55 0.9300 .
C56 C57 1.319(18) .
C56 H56 0.9300 .
C57 C58 1.365(18) .
C57 H57 0.9300 .
C58 H58 0.9300 .
N9 C59 1.333(18) .
N9 C63 1.379(19) .
C59 C60 1.296(18) .
C59 H59 0.9300 .
C60 C61 1.426(18) .
C60 H60 0.9300 .
C61 C62 1.328(18) .
C61 H61 0.9300 .
C62 C63 1.373(19) .
C62 H62 0.9300 .
C63 H63 0.9300 .
N10 C64 1.348(18) .
N10 C68 1.378(18) .
C64 C65 1.293(19) .
C64 H64 0.9300 .
C65 C66 1.443(18) .
C65 H65 0.9300 .
C66 C67 1.314(18) .
C66 H66 0.9300 .
C67 C68 1.358(18) .
C67 H67 0.9300 .
C68 H68 0.9300 .
